data_7222180
loop_
_publ_author_name
'Koseva, I.'
'Chaminade, J.P.'
'Peshev, P.'
'Gravereau, P.'
'Pechev, S.'

_publ_section_title
;
 A new strontium lithium titanium oxide, Sr Li2 Ti6 O14: crystal growth
 and structure determination
;
_journal_name_full
;
Zeitschrift fuer Naturforschung, Teil B. Anorganische Chemie, Organische 
Chemie (42,1987-)
;
_journal_page_first 512
_journal_page_last 518
_journal_volume 57
_journal_year 2002
_chemical_formula_sum 'Li2 O14 Sr Ti6'
_chemical_name_systematic 'Sr Li2 (Ti6 O14)'
_space_group_IT_number 64
_symmetry_space_group_name_Hall '-C 2ac 2'
_symmetry_space_group_name_H-M 'C m c a'
_cell_angle_alpha 90
_cell_angle_beta 90
_cell_angle_gamma 90
_cell_formula_units_Z 8
_cell_length_a 16.57
_cell_length_b 11.15
_cell_length_c 11.458
_cell_volume 2116.929
_citation_journal_id_ASTM ZNBSEN
_cod_data_source_file Koseva_ZNBSEN_2002_1098.cif
_cod_data_source_block Li2O14Sr1Ti6
_cod_original_cell_volume 2116.928
_cod_original_formula_sum 'Li2 O14 Sr1 Ti6'
_cod_database_code 7222180

loop_
_symmetry_equiv_pos_as_xyz
x,y,z
-x+1/2,-y,z+1/2
x,-y,-z
-x+1/2,y,-z+1/2
-x,-y,-z
x-1/2,y,-z-1/2
-x,y,z
x-1/2,-y,z-1/2
x+1/2,y+1/2,z
-x+1,-y+1/2,z+1/2
x+1/2,-y+1/2,-z
-x+1,y+1/2,-z+1/2
-x+1/2,-y+1/2,-z
x,y+1/2,-z-1/2
-x+1/2,y+1/2,z
x,-y+1/2,z-1/2

loop_
_atom_site_label
_atom_site_type_symbol
_atom_site_fract_x
_atom_site_fract_y
_atom_site_fract_z
_atom_site_occupancy
_atom_site_U_iso_or_equiv
O6 O-2 0.1079 0.2514 0.2612 1 0.0
Ti1 Ti+4 0.25 0.49264 0.25 1 0.0
Ti3 Ti+4 0.10877 0.12425 0.36273 1 0.0
O5 O-2 0.1335 0 0 1 0.0
Li1 Li+1 0.1861 0.2436 0.1214 1 0.0
O9 O-2 0 0.4104 0.3655 1 0.0
O2 O-2 0.1323 0.4947 0.2491 1 0.0
Ti4 Ti+4 0.10747 0.38215 0.38389 1 0.0
Ti2 Ti+4 0.24214 0.5 0 1 0.0
O8 O-2 0.1077 0.2478 0.4842 1 0.0
O4 O-2 0.1297 0 0.5 1 0.0
O3 O-2 0.2343 0.1141 0.3721 1 0.0
Sr1 Sr+2 0 0.35157 0.12272 1 0.0
O7 O-2 0 0.0828 0.3784 1 0.0
O1 O-2 0.2366 0.3823 0.3779 1 0.0
